data_2209633
loop_
_publ_author_name
'Guang-Bo Che'
'Chun-Bo Liu'
'Zhan-Lin Xu'

_publ_section_title
;
 Aquabis(2-phenyl-1,3,7,8-tetraazacyclopenta[<i>l</i>]phenanthrene)copper(II)
 dihydrate
;
_journal_coeditor_code RZ2035
_journal_issue 7
_journal_name_full 'Acta Crystallographica Section E'
_journal_page_first m1464
_journal_page_last m1466
_journal_paper_doi 10.1107/S1600536806019532
_journal_volume 62
_journal_year 2006
_chemical_formula_iupac '[Cu (C19 H11 N4)2 (H2 O)] , 2H2 O'
_chemical_formula_moiety 'C38 H24 Cu N8 O , 2H2 O'
_chemical_formula_sum 'C38 H28 Cu N8 O3'
_chemical_formula_weight 708.22
_chemical_name_systematic
;
aquabis(2-phenyl-1,3,7,8-tetraazacyclopenta[l]phenanthrene)copper(II)
dihydrate
;
_space_group_IT_number 14
_symmetry_cell_setting monoclinic
_symmetry_space_group_name_Hall '-P 2ybc'
_symmetry_space_group_name_H-M 'P 1 21/c 1'
_atom_sites_solution_hydrogens geom
_atom_sites_solution_primary direct
_atom_sites_solution_secondary difmap
_audit_creation_method SHELXL-97
_cell_angle_alpha 90.00
_cell_angle_beta 95.85(3)
_cell_angle_gamma 90.00
_cell_formula_units_Z 4
_cell_length_a 9.2897(19)
_cell_length_b 11.466(2)
_cell_length_c 30.189(6)
_cell_measurement_reflns_used total
_cell_measurement_temperature 292(2)
_cell_measurement_theta_max 27.48
_cell_measurement_theta_min 3.04
_cell_volume 3198.9(11)
_computing_cell_refinement PROCESS-AUTO
_computing_data_collection 'PROCESS-AUTO (Rigaku, 1998)'
_computing_data_reduction PROCESS-AUTO
_computing_molecular_graphics 'SHELXTL-Plus (Sheldrick, 1990)'
_computing_publication_material SHELXL97
_computing_structure_refinement 'SHELXL97 (Sheldrick, 1997)'
_computing_structure_solution 'SHELXS97 (Sheldrick, 1997)'
_diffrn_ambient_temperature 292(2)
_diffrn_detector_area_resol_mean 10.0
_diffrn_measured_fraction_theta_full 0.995
_diffrn_measured_fraction_theta_max 0.987
_diffrn_measurement_device_type 'Rigaku R-AXIS RAPID'
_diffrn_measurement_method \w
_diffrn_radiation_monochromator graphite
_diffrn_radiation_source 'rotor target'
_diffrn_radiation_type MoK\a
_diffrn_radiation_wavelength 0.71073
_diffrn_reflns_av_R_equivalents 0.1132
_diffrn_reflns_av_sigmaI/netI 0.0995
_diffrn_reflns_limit_h_max 12
_diffrn_reflns_limit_h_min -12
_diffrn_reflns_limit_k_max 12
_diffrn_reflns_limit_k_min -14
_diffrn_reflns_limit_l_max 39
_diffrn_reflns_limit_l_min -39
_diffrn_reflns_number 29006
_diffrn_reflns_theta_full 25.00
_diffrn_reflns_theta_max 27.48
_diffrn_reflns_theta_min 3.04
_diffrn_standards_decay_% 0
_diffrn_standards_number 0
_exptl_absorpt_coefficient_mu 0.736
_exptl_absorpt_correction_T_max 0.875
_exptl_absorpt_correction_T_min 0.777
_exptl_absorpt_correction_type multi-scan
_exptl_absorpt_process_details '(ABSCOR; Higashi, 1995)'
_exptl_crystal_colour blue
_exptl_crystal_density_diffrn 1.471
_exptl_crystal_density_method 'not measured'
_exptl_crystal_description block
_exptl_crystal_F_000 1460
_exptl_crystal_size_max 0.332
_exptl_crystal_size_mid 0.255
_exptl_crystal_size_min 0.176
_refine_diff_density_max 0.963
_refine_diff_density_min -0.442
_refine_ls_extinction_method none
_refine_ls_goodness_of_fit_ref 1.023
_refine_ls_hydrogen_treatment mixed
_refine_ls_matrix_type full
_refine_ls_number_parameters 475
_refine_ls_number_reflns 7231
_refine_ls_number_restraints 2
_refine_ls_restrained_S_all 1.024
_refine_ls_R_factor_all 0.1435
_refine_ls_R_factor_gt 0.0687
_refine_ls_shift/su_max 0.001
_refine_ls_shift/su_mean 0.000
_refine_ls_structure_factor_coef Fsqd
_refine_ls_weighting_details 'calc w=1/[\s^2^(Fo^2^)+(0.0471P)^2^+3.7579P] where P=(Fo^2^+2Fc^2^)/3'
_refine_ls_weighting_scheme calc
_refine_ls_wR_factor_gt 0.1248
_refine_ls_wR_factor_ref 0.1517
_reflns_number_gt 3942
_reflns_number_total 7231
_reflns_threshold_expression I>2\s(I)
_cod_data_source_file rz2035.cif
_cod_data_source_block I
_cod_depositor_comments
;
The following automatic conversions were performed:
'_symmetry_cell_setting' value 'Monoclinic' changed to 'monoclinic'
according to '/home/saulius/struct/CIF-dictionaries/cif_core.dic'
dictionary named 'cif_core.dic' version 2.4.1 from 2010-06-29.

Automatic conversion script
Id: cif_fix_enum 1527 2010-12-29 10:47:43Z saulius 

The following automatic conversions were performed:

'_symmetry_cell_setting' value 'Monoclinic' changed to 'monoclinic'
according to /home/saulius/struct/CIF-dictionaries/cif_core.dic
dictionary named 'cif_core.dic' version 2.4.1 from 2010-06-29.

Automatic conversion script
Id: cif_fix_values 1715 2011-07-08 13:25:40Z adriana 
;
_cod_original_sg_symbol_Hall -p2ybc
_cod_original_sg_symbol_H-M 'P 21/c'
_cod_database_code 2209633
_cod_database_fobs_code 2209633

loop_
_symmetry_equiv_pos_as_xyz
'x, y, z'
'-x, y+1/2, -z+1/2'
'-x, -y, -z'
'x, -y-1/2, z-1/2'

loop_
_atom_site_type_symbol
_atom_site_label
_atom_site_fract_x
_atom_site_fract_y
_atom_site_fract_z
_atom_site_U_iso_or_equiv
_atom_site_adp_type
_atom_site_calc_flag
_atom_site_refinement_flags
_atom_site_occupancy
C C1 0.7248(5) 0.8971(4) 0.69241(16) 0.0491(12) Uani d . 1
H H1 0.6328 0.8656 0.6861 0.059 Uiso calc R 1
C C2 0.8093(6) 0.8568(4) 0.72909(18) 0.0596(14) Uani d . 1
H H2 0.7737 0.8004 0.7472 0.072 Uiso calc R 1
C C3 0.9475(5) 0.9001(4) 0.73900(17) 0.0508(12) Uani d . 1
H H3 1.0060 0.8725 0.7636 0.061 Uiso calc R 1
C C4 0.9985(4) 0.9863(4) 0.71150(14) 0.0367(10) Uani d . 1
C C5 0.9036(4) 1.0232(3) 0.67469(13) 0.0330(9) Uani d . 1
C C6 0.9444(4) 1.1141(3) 0.64585(13) 0.0308(9) Uani d . 1
C C7 1.0821(4) 1.1668(3) 0.65205(13) 0.0300(9) Uani d . 1
C C8 1.1119(4) 1.2565(4) 0.62286(14) 0.0361(10) Uani d . 1
H H8 1.2013 1.2938 0.6262 0.043 Uiso calc R 1
C C9 1.0104(5) 1.2888(4) 0.58969(15) 0.0423(11) Uani d . 1
H H9 1.0297 1.3482 0.5701 0.051 Uiso calc R 1
C C10 0.8771(5) 1.2327(4) 0.58514(15) 0.0423(11) Uani d . 1
H H10 0.8078 1.2561 0.5625 0.051 Uiso calc R 1
C C11 1.1783(4) 1.1253(3) 0.68828(13) 0.0316(9) Uani d . 1
C C12 1.1385(4) 1.0396(4) 0.71764(14) 0.0356(10) Uani d . 1
C C13 1.3551(4) 1.0924(4) 0.73696(13) 0.0344(10) Uani d . 1
C C14 1.5004(4) 1.0992(4) 0.76121(14) 0.0378(10) Uani d . 1
C C15 1.5988(5) 1.1813(5) 0.74913(17) 0.0583(14) Uani d . 1
H H15 1.5710 1.2344 0.7266 0.070 Uiso calc R 1
C C16 1.7371(6) 1.1849(6) 0.7701(2) 0.0729(17) Uani d . 1
H H16 1.8031 1.2383 0.7608 0.087 Uiso calc R 1
C C17 1.7785(6) 1.1105(5) 0.8045(2) 0.0698(16) Uani d . 1
H H17 1.8721 1.1134 0.8187 0.084 Uiso calc R 1
C C18 1.6821(6) 1.0327(5) 0.8177(2) 0.0702(17) Uani d . 1
H H18 1.7091 0.9839 0.8417 0.084 Uiso calc R 1
C C19 1.5447(5) 1.0246(5) 0.79622(18) 0.0600(14) Uani d . 1
H H19 1.4810 0.9689 0.8052 0.072 Uiso calc R 1
C C20 0.7850(5) 0.9992(4) 0.52006(16) 0.0467(12) Uani d . 1
H H20 0.8524 1.0585 0.5263 0.056 Uiso calc R 1
C C21 0.7940(5) 0.9326(5) 0.48241(16) 0.0538(13) Uani d . 1
H H21 0.8649 0.9483 0.4636 0.065 Uiso calc R 1
C C22 0.6984(5) 0.8436(4) 0.47296(15) 0.0458(11) Uani d . 1
H H22 0.7053 0.7968 0.4481 0.055 Uiso calc R 1
C C23 0.5893(4) 0.8232(4) 0.50106(14) 0.0349(9) Uani d . 1
C C24 0.5869(4) 0.8966(3) 0.53835(14) 0.0327(9) Uani d . 1
C C25 0.4797(4) 0.8820(4) 0.56909(14) 0.0351(10) Uani d . 1
C C26 0.3891(5) 0.9466(4) 0.63305(16) 0.0527(13) Uani d . 1
H H26 0.3921 0.9991 0.6566 0.063 Uiso calc R 1
C C27 0.2835(5) 0.8606(4) 0.62987(18) 0.0575(14) Uani d . 1
H H27 0.2176 0.8558 0.6510 0.069 Uiso calc R 1
C C28 0.2770(5) 0.7834(4) 0.59558(17) 0.0516(13) Uani d . 1
H H28 0.2080 0.7243 0.5936 0.062 Uiso calc R 1
C C29 0.3753(4) 0.7931(4) 0.56301(14) 0.0374(10) Uani d . 1
C C30 0.3792(4) 0.7202(3) 0.52528(14) 0.0351(10) Uani d . 1
C C31 0.4815(4) 0.7346(4) 0.49543(14) 0.0354(10) Uani d . 1
C C32 0.3483(5) 0.5896(4) 0.47534(15) 0.0397(10) Uani d . 1
C C33 0.2857(5) 0.4883(4) 0.45006(16) 0.0445(11) Uani d . 1
C C34 0.3454(6) 0.4476(5) 0.41263(18) 0.0602(14) Uani d . 1
H H34 0.4277 0.4830 0.4037 0.072 Uiso calc R 1
C C35 0.2827(8) 0.3543(5) 0.3885(2) 0.0824(19) Uani d . 1
H H35 0.3224 0.3287 0.3632 0.099 Uiso calc R 1
C C36 0.1631(7) 0.2995(5) 0.4016(2) 0.083(2) Uani d . 1
H H36 0.1221 0.2366 0.3855 0.100 Uiso calc R 1
C C37 0.1047(7) 0.3389(5) 0.4388(2) 0.0773(18) Uani d . 1
H H37 0.0235 0.3019 0.4478 0.093 Uiso calc R 1
C C38 0.1641(5) 0.4323(4) 0.46305(18) 0.0576(13) Uani d . 1
H H38 0.1227 0.4578 0.4881 0.069 Uiso calc R 1
N N1 0.8451(4) 1.1468(3) 0.61198(11) 0.0347(8) Uani d . 1
N N2 0.7675(4) 0.9791(3) 0.66526(12) 0.0379(8) Uani d . 1
N N3 0.6842(4) 0.9830(3) 0.54798(12) 0.0386(9) Uani d . 1
N N4 0.4866(4) 0.9573(3) 0.60373(12) 0.0404(9) Uani d . 1
N N5 1.2512(4) 1.0181(3) 0.74866(12) 0.0391(9) Uani d . 1
N N6 1.3182(3) 1.1586(3) 0.70067(11) 0.0317(8) Uani d . 1
N N7 0.2930(4) 0.6268(3) 0.51256(12) 0.0402(9) Uani d . 1
N N8 0.4619(4) 0.6514(3) 0.46291(12) 0.0393(9) Uani d . 1
O O1W 0.5551(4) 1.2090(3) 0.62895(13) 0.0636(10) Uani d D 1
O O2W 1.2242(4) 0.8751(4) 0.82334(14) 0.0642(11) Uani d . 1
O O3W 0.7077(5) 0.5618(4) 0.42491(13) 0.0658(11) Uani d . 1
Cu Cu1 0.65735(5) 1.06285(5) 0.608656(18) 0.03804(17) Uani d . 1
H HW11 0.473(4) 1.202(6) 0.6443(19) 0.11(2) Uiso d D 1
H HW12 0.624(4) 1.255(4) 0.6459(16) 0.081(19) Uiso d D 1
H HW21 1.239(7) 0.922(6) 0.803(2) 0.10(2) Uiso d . 1
H HW22 1.158(5) 0.923(4) 0.8393(15) 0.051(14) Uiso d . 1
H HW31 0.627(7) 0.594(6) 0.437(2) 0.11(2) Uiso d . 1
H HW32 0.748(8) 0.505(7) 0.439(3) 0.13(3) Uiso d . 1

loop_
_atom_site_aniso_label
_atom_site_aniso_U_11
_atom_site_aniso_U_22
_atom_site_aniso_U_33
_atom_site_aniso_U_12
_atom_site_aniso_U_13
_atom_site_aniso_U_23
C1 0.049(3) 0.045(3) 0.053(3) -0.013(2) 0.005(2) 0.010(2)
C2 0.063(3) 0.055(3) 0.060(4) -0.016(3) 0.003(3) 0.020(3)
C3 0.049(3) 0.054(3) 0.049(3) -0.001(2) 0.003(2) 0.018(2)
C4 0.043(2) 0.033(2) 0.034(2) -0.0005(19) 0.004(2) 0.0033(19)
C5 0.039(2) 0.028(2) 0.032(2) -0.0034(18) 0.0062(19) -0.0026(18)
C6 0.035(2) 0.028(2) 0.029(2) 0.0025(18) 0.0031(18) 0.0018(17)
C7 0.032(2) 0.031(2) 0.027(2) -0.0011(18) 0.0054(17) -0.0018(17)
C8 0.035(2) 0.035(2) 0.039(3) -0.0063(19) 0.0049(19) 0.0060(19)
C9 0.046(3) 0.038(3) 0.042(3) -0.003(2) 0.002(2) 0.011(2)
C10 0.043(2) 0.041(3) 0.042(3) 0.002(2) -0.003(2) 0.014(2)
C11 0.032(2) 0.032(2) 0.030(2) 0.0005(18) 0.0035(18) -0.0009(18)
C12 0.036(2) 0.039(2) 0.032(2) -0.0011(19) 0.0045(19) 0.0044(19)
C13 0.037(2) 0.038(2) 0.028(2) 0.0025(19) 0.0028(18) -0.0042(18)
C14 0.038(2) 0.040(3) 0.034(2) 0.004(2) -0.0020(19) -0.0035(19)
C15 0.051(3) 0.070(4) 0.050(3) -0.015(3) -0.014(2) 0.015(3)
C16 0.056(3) 0.091(5) 0.066(4) -0.021(3) -0.016(3) 0.019(3)
C17 0.042(3) 0.080(4) 0.083(5) 0.001(3) -0.014(3) -0.004(3)
C18 0.058(3) 0.080(4) 0.067(4) 0.017(3) -0.020(3) 0.013(3)
C19 0.049(3) 0.059(3) 0.069(4) 0.003(3) -0.005(3) 0.020(3)
C20 0.040(2) 0.052(3) 0.050(3) -0.014(2) 0.008(2) -0.008(2)
C21 0.048(3) 0.067(3) 0.049(3) -0.010(3) 0.016(2) -0.009(3)
C22 0.047(3) 0.053(3) 0.037(3) -0.004(2) 0.005(2) -0.007(2)
C23 0.033(2) 0.035(2) 0.035(2) 0.0029(19) -0.0017(19) 0.0003(19)
C24 0.031(2) 0.029(2) 0.037(2) 0.0006(18) -0.0013(18) -0.0006(18)
C25 0.034(2) 0.033(2) 0.037(2) 0.0011(19) 0.0025(19) -0.0042(19)
C26 0.051(3) 0.059(3) 0.052(3) -0.005(3) 0.021(2) -0.021(3)
C27 0.052(3) 0.062(3) 0.062(3) -0.019(3) 0.026(3) -0.019(3)
C28 0.051(3) 0.051(3) 0.056(3) -0.016(2) 0.015(2) -0.011(3)
C29 0.035(2) 0.037(2) 0.039(3) 0.0011(19) 0.000(2) -0.001(2)
C30 0.041(2) 0.029(2) 0.035(2) -0.0007(19) 0.000(2) 0.0013(19)
C31 0.038(2) 0.032(2) 0.034(2) 0.0021(19) -0.0046(19) -0.0037(19)
C32 0.043(2) 0.030(2) 0.043(3) 0.003(2) -0.011(2) -0.002(2)
C33 0.056(3) 0.027(2) 0.047(3) 0.002(2) -0.016(2) -0.003(2)
C34 0.070(3) 0.052(3) 0.056(3) -0.006(3) -0.003(3) -0.011(3)
C35 0.105(5) 0.066(4) 0.072(4) -0.001(4) -0.010(4) -0.036(3)
C36 0.092(5) 0.051(4) 0.098(5) -0.012(3) -0.030(4) -0.020(4)
C37 0.072(4) 0.059(4) 0.095(5) -0.016(3) -0.018(4) -0.009(4)
C38 0.059(3) 0.046(3) 0.064(3) -0.007(3) -0.011(3) -0.006(3)
N1 0.0372(18) 0.0311(19) 0.035(2) 0.0008(16) 0.0005(16) 0.0039(16)
N2 0.0371(19) 0.035(2) 0.041(2) -0.0099(16) 0.0039(17) 0.0001(16)
N3 0.0347(19) 0.040(2) 0.040(2) -0.0035(16) -0.0013(17) -0.0030(17)
N4 0.0368(19) 0.042(2) 0.043(2) 0.0002(16) 0.0043(17) -0.0114(18)
N5 0.0382(19) 0.042(2) 0.036(2) 0.0015(17) 0.0024(17) 0.0079(17)
N6 0.0351(18) 0.0328(19) 0.0269(18) 0.0021(15) 0.0010(15) -0.0008(15)
N7 0.046(2) 0.033(2) 0.041(2) -0.0031(17) -0.0016(18) -0.0015(17)
N8 0.041(2) 0.037(2) 0.038(2) -0.0003(17) -0.0043(17) -0.0051(17)
O1W 0.058(2) 0.067(3) 0.066(3) -0.008(2) 0.008(2) -0.010(2)
O2W 0.071(3) 0.064(3) 0.057(3) 0.007(2) 0.005(2) 0.026(2)
O3W 0.084(3) 0.055(2) 0.063(3) -0.012(2) 0.028(2) 0.006(2)
Cu1 0.0344(3) 0.0368(3) 0.0428(3) -0.0057(2) 0.0035(2) -0.0054(3)

loop_
_atom_type_symbol
_atom_type_description
_atom_type_scat_dispersion_real
_atom_type_scat_dispersion_imag
_atom_type_scat_source
C C 0.0033 0.0016 'International Tables Vol C Tables 4.2.6.8 and 6.1.1.4'
H H 0.0000 0.0000 'International Tables Vol C Tables 4.2.6.8 and 6.1.1.4'
N N 0.0061 0.0033 'International Tables Vol C Tables 4.2.6.8 and 6.1.1.4'
O O 0.0106 0.0060 'International Tables Vol C Tables 4.2.6.8 and 6.1.1.4'
Cu Cu 0.3201 1.2651 'International Tables Vol C Tables 4.2.6.8 and 6.1.1.4'

loop_
_geom_angle_atom_site_label_1
_geom_angle_atom_site_label_2
_geom_angle_atom_site_label_3
_geom_angle
N2 C1 C2 123.5(4)
N2 C1 H1 118.2
C2 C1 H1 118.2
C1 C2 C3 119.8(5)
C1 C2 H2 120.1
C3 C2 H2 120.1
C2 C3 C4 119.2(5)
C2 C3 H3 120.4
C4 C3 H3 120.4
C3 C4 C5 117.1(4)
C3 C4 C12 125.5(4)
C5 C4 C12 117.4(4)
N2 C5 C4 123.0(4)
N2 C5 C6 116.1(4)
C4 C5 C6 120.9(4)
N1 C6 C7 121.2(4)
N1 C6 C5 117.2(4)
C7 C6 C5 121.6(4)
C8 C7 C6 117.8(4)
C8 C7 C11 125.5(4)
C6 C7 C11 116.7(3)
C9 C8 C7 119.9(4)
C9 C8 H8 120.0
C7 C8 H8 120.0
C8 C9 C10 119.5(4)
C8 C9 H9 120.3
C10 C9 H9 120.3
N1 C10 C9 122.4(4)
N1 C10 H10 118.8
C9 C10 H10 118.8
N6 C11 C12 109.1(4)
N6 C11 C7 128.4(4)
C12 C11 C7 122.4(4)
N5 C12 C11 109.3(3)
N5 C12 C4 129.8(4)
C11 C12 C4 120.9(4)
N6 C13 N5 115.8(4)
N6 C13 C14 121.3(4)
N5 C13 C14 122.9(4)
C15 C14 C19 117.8(4)
C15 C14 C13 120.1(4)
C19 C14 C13 122.1(4)
C16 C15 C14 120.7(5)
C16 C15 H15 119.7
C14 C15 H15 119.7
C17 C16 C15 120.6(5)
C17 C16 H16 119.7
C15 C16 H16 119.7
C18 C17 C16 119.4(5)
C18 C17 H17 120.3
C16 C17 H17 120.3
C17 C18 C19 121.1(5)
C17 C18 H18 119.5
C19 C18 H18 119.5
C18 C19 C14 120.5(5)
C18 C19 H19 119.8
C14 C19 H19 119.8
N3 C20 C21 123.3(4)
N3 C20 H20 118.4
C21 C20 H20 118.4
C22 C21 C20 119.6(4)
C22 C21 H21 120.2
C20 C21 H21 120.2
C21 C22 C23 119.5(4)
C21 C22 H22 120.2
C23 C22 H22 120.2
C22 C23 C24 117.0(4)
C22 C23 C31 126.0(4)
C24 C23 C31 117.0(4)
N3 C24 C23 123.0(4)
N3 C24 C25 116.0(4)
C23 C24 C25 121.0(4)
N4 C25 C29 122.8(4)
N4 C25 C24 116.3(4)
C29 C25 C24 120.9(4)
N4 C26 C27 122.8(4)
N4 C26 H26 118.6
C27 C26 H26 118.6
C28 C27 C26 119.5(4)
C28 C27 H27 120.3
C26 C27 H27 120.3
C27 C28 C29 119.8(4)
C27 C28 H28 120.1
C29 C28 H28 120.1
C25 C29 C28 116.9(4)
C25 C29 C30 117.3(4)
C28 C29 C30 125.8(4)
N7 C30 C31 109.3(4)
N7 C30 C29 128.7(4)
C31 C30 C29 121.9(4)
N8 C31 C30 109.5(4)
N8 C31 C23 128.6(4)
C30 C31 C23 121.9(4)
N7 C32 N8 116.0(4)
N7 C32 C33 121.0(4)
N8 C32 C33 123.0(4)
C34 C33 C38 118.5(4)
C34 C33 C32 121.1(4)
C38 C33 C32 120.4(4)
C35 C34 C33 120.3(5)
C35 C34 H34 119.8
C33 C34 H34 119.8
C36 C35 C34 120.8(6)
C36 C35 H35 119.6
C34 C35 H35 119.6
C35 C36 C37 119.0(6)
C35 C36 H36 120.5
C37 C36 H36 120.5
C36 C37 C38 121.3(6)
C36 C37 H37 119.4
C38 C37 H37 119.4
C37 C38 C33 120.1(5)
C37 C38 H38 120.0
C33 C38 H38 120.0
C10 N1 C6 119.2(4)
C10 N1 Cu1 125.4(3)
C6 N1 Cu1 115.4(3)
C1 N2 C5 117.4(4)
C1 N2 Cu1 131.5(3)
C5 N2 Cu1 111.1(3)
C20 N3 C24 117.6(4)
C20 N3 Cu1 130.3(3)
C24 N3 Cu1 111.9(3)
C26 N4 C25 118.2(4)
C26 N4 Cu1 126.6(3)
C25 N4 Cu1 114.9(3)
C12 N5 C13 103.0(3)
C13 N6 C11 102.8(3)
C32 N7 C30 102.6(3)
C32 N8 C31 102.5(3)
Cu1 O1W HW11 120(4)
Cu1 O1W HW12 108(3)
HW11 O1W HW12 109(5)
HW21 O2W HW22 99(5)
HW31 O3W HW32 116(6)
N1 Cu1 N4 171.32(14)
N1 Cu1 O1W 91.15(15)
N4 Cu1 O1W 97.45(15)
N1 Cu1 N3 94.25(14)
N4 Cu1 N3 80.38(14)
O1W Cu1 N3 136.21(15)
N1 Cu1 N2 80.23(13)
N4 Cu1 N2 95.73(14)
O1W Cu1 N2 109.16(15)
N3 Cu1 N2 114.58(14)

loop_
_geom_bond_atom_site_label_1
_geom_bond_atom_site_label_2
_geom_bond_distance
C1 N2 1.334(5)
C1 C2 1.371(7)
C1 H1 0.9300
C2 C3 1.380(7)
C2 H2 0.9300
C3 C4 1.404(6)
C3 H3 0.9300
C4 C5 1.411(6)
C4 C12 1.432(6)
C5 N2 1.364(5)
C5 C6 1.434(5)
C6 N1 1.358(5)
C6 C7 1.410(5)
C7 C8 1.400(5)
C7 C11 1.422(5)
C8 C9 1.356(6)
C8 H8 0.9300
C9 C10 1.390(6)
C9 H9 0.9300
C10 N1 1.328(5)
C10 H10 0.9300
C11 N6 1.369(5)
C11 C12 1.398(5)
C12 N5 1.354(5)
C13 N6 1.348(5)
C13 N5 1.361(5)
C13 C14 1.471(6)
C14 C15 1.386(6)
C14 C19 1.389(6)
C15 C16 1.374(7)
C15 H15 0.9300
C16 C17 1.369(8)
C16 H16 0.9300
C17 C18 1.353(8)
C17 H17 0.9300
C18 C19 1.375(7)
C18 H18 0.9300
C19 H19 0.9300
C20 N3 1.335(5)
C20 C21 1.379(6)
C20 H20 0.9300
C21 C22 1.364(6)
C21 H21 0.9300
C22 C23 1.406(6)
C22 H22 0.9300
C23 C24 1.407(6)
C23 C31 1.425(6)
C24 N3 1.353(5)
C24 C25 1.439(5)
C25 N4 1.352(5)
C25 C29 1.406(6)
C26 N4 1.335(5)
C26 C27 1.388(6)
C26 H26 0.9300
C27 C28 1.359(6)
C27 H27 0.9300
C28 C29 1.413(6)
C28 H28 0.9300
C29 C30 1.416(6)
C30 N7 1.368(5)
C30 C31 1.385(5)
C31 N8 1.367(5)
C32 N7 1.352(5)
C32 N8 1.356(5)
C32 C33 1.476(6)
C33 C34 1.389(7)
C33 C38 1.391(6)
C34 C35 1.388(7)
C34 H34 0.9300
C35 C36 1.368(8)
C35 H35 0.9300
C36 C37 1.373(8)
C36 H36 0.9300
C37 C38 1.381(7)
C37 H37 0.9300
C38 H38 0.9300
N1 Cu1 1.986(3)
N2 Cu1 2.129(4)
N3 Cu1 2.086(4)
N4 Cu1 1.989(3)
O1W Cu1 2.051(4)
O1W HW11 0.94(2)
O1W HW12 0.94(2)
O2W HW21 0.84(7)
O2W HW22 0.99(5)
O3W HW31 0.94(7)
O3W HW32 0.85(8)

loop_
_geom_hbond_atom_site_label_D
_geom_hbond_atom_site_label_H
_geom_hbond_atom_site_label_A
_geom_hbond_site_symmetry_A
_geom_hbond_distance_DH
_geom_hbond_distance_HA
_geom_hbond_distance_DA
_geom_hbond_angle_DHA
O1W HW11 N6 1_455 0.94(2) 2.39(3) 3.292(5) 162(6)
O1W HW12 O2W 2_756 0.94(2) 2.12(2) 3.050(5) 172(5)
O2W HW21 N5 . 0.84(7) 1.98(7) 2.819(5) 171(7)
O3W HW31 N8 . 0.94(7) 1.91(7) 2.849(6) 177(6)
O3W HW32 N7 3_666 0.85(8) 2.16(7) 2.871(5) 141(7)
